data_7240920
loop_
_publ_author_name
'Zhao, Kai'
'Zhang, Xiao-Chen'
'Tao, Ji-Yu'
'Wu, Xian-Dan'
'Wu, Jia-Xu'
'Li, Wei-Ming'
'Zhu, Tong-Hao'
'Loh, Teck-Peng'

_publ_section_title
;
 Regio- and stereoselective C(sp2)--H acylation of enamides with aldehydes
 via transition-metal-free photoredox catalysis
;
_journal_issue 16
_journal_name_full 'Green Chemistry'
_journal_page_first 5497
_journal_page_last 5503
_journal_paper_doi 10.1039/D0GC01947J
_journal_volume 22
_journal_year 2020
_chemical_formula_moiety 'C21 H15 N O'
_chemical_formula_sum 'C21 H15 N O'
_chemical_formula_weight 297.34
_space_group_crystal_system monoclinic
_space_group_IT_number 14
_space_group_name_Hall '-P 2ybc'
_space_group_name_H-M_alt 'P 1 21/c 1'
_atom_sites_solution_hydrogens geom
_atom_sites_solution_primary dual
_audit_creation_date 2019-10-29
_audit_creation_method
;
Olex2 1.2
(compiled 2018.05.29 svn.r3508 for OlexSys, GUI svn.r5506)
;
_audit_update_record
;
2019-11-06 deposited with the CCDC.	2020-07-13 downloaded from the CCDC.
;
_cell_angle_alpha 90
_cell_angle_beta 108.090(2)
_cell_angle_gamma 90
_cell_formula_units_Z 8
_cell_length_a 14.5135(6)
_cell_length_b 11.7884(4)
_cell_length_c 18.8103(7)
_cell_measurement_reflns_used 9883
_cell_measurement_temperature 170(2)
_cell_measurement_theta_max 55.102
_cell_measurement_theta_min 3.909
_cell_volume 3059.2(2)
_computing_cell_refinement 'SAINT v8.37A (Bruker, 2015)'
_computing_data_reduction 'SAINT v8.37A (Bruker, 2015)'
_computing_molecular_graphics 'Olex2 (Dolomanov et al., 2009)'
_computing_publication_material 'Olex2 (Dolomanov et al., 2009)'
_computing_structure_refinement 'ShelXL (Sheldrick, 2015)'
_computing_structure_solution 'ShelXT (Sheldrick, 2015)'
_diffrn_ambient_temperature 169.99
_diffrn_measured_fraction_theta_full 0.997
_diffrn_measured_fraction_theta_max 0.996
_diffrn_measurement_device_type 'Bruker D8 Venture'
_diffrn_measurement_method '\f and \w scans'
_diffrn_radiation_type GaK\a
_diffrn_radiation_wavelength 1.34139
_diffrn_reflns_av_R_equivalents 0.0719
_diffrn_reflns_av_unetI/netI 0.0556
_diffrn_reflns_Laue_measured_fraction_full 0.997
_diffrn_reflns_Laue_measured_fraction_max 0.996
_diffrn_reflns_limit_h_max 17
_diffrn_reflns_limit_h_min -13
_diffrn_reflns_limit_k_max 14
_diffrn_reflns_limit_k_min -14
_diffrn_reflns_limit_l_max 23
_diffrn_reflns_limit_l_min -22
_diffrn_reflns_number 29402
_diffrn_reflns_point_group_measured_fraction_full 0.997
_diffrn_reflns_point_group_measured_fraction_max 0.996
_diffrn_reflns_theta_full 53.594
_diffrn_reflns_theta_max 55.078
_diffrn_reflns_theta_min 3.908
_diffrn_standards_number 0
_exptl_absorpt_coefficient_mu 0.399
_exptl_absorpt_correction_T_max 0.7508
_exptl_absorpt_correction_T_min 0.4870
_exptl_absorpt_correction_type multi-scan
_exptl_absorpt_process_details
'SADABS-2016/2 (Bruker,2016/2) was used for absorption correction. wR2(int) was 0.1909 before and 0.1078 after correction. The Ratio of minimum to maximum transmission is 0.6486. The \l/2 correction factor is Not present.'
_exptl_crystal_colour colourless
_exptl_crystal_density_diffrn 1.291
_exptl_crystal_description block
_exptl_crystal_F_000 1248
_exptl_crystal_size_max 0.15
_exptl_crystal_size_mid 0.06
_exptl_crystal_size_min 0.06
_refine_diff_density_max 0.262
_refine_diff_density_min -0.376
_refine_diff_density_rms 0.080
_refine_ls_extinction_method none
_refine_ls_goodness_of_fit_ref 1.031
_refine_ls_hydrogen_treatment constr
_refine_ls_matrix_type full
_refine_ls_number_parameters 415
_refine_ls_number_reflns 5830
_refine_ls_number_restraints 0
_refine_ls_restrained_S_all 1.031
_refine_ls_R_factor_all 0.0970
_refine_ls_R_factor_gt 0.0731
_refine_ls_shift/su_max 0.001
_refine_ls_shift/su_mean 0.000
_refine_ls_structure_factor_coef Fsqd
_refine_ls_weighting_details 'w=1/[\s^2^(Fo^2^)+(0.1371P)^2^+0.6294P] where P=(Fo^2^+2Fc^2^)/3'
_refine_ls_weighting_scheme calc
_refine_ls_wR_factor_gt 0.1901
_refine_ls_wR_factor_ref 0.2147
_reflns_Friedel_coverage 0.000
_reflns_number_gt 4281
_reflns_number_total 5830
_reflns_threshold_expression 'I > 2\s(I)'
_cod_data_source_file d0gc01947j2.cif
_cod_data_source_block 191029sf_0m
_cod_depositor_comments
;Adding full bibliography for 7240916--7240920.cif.

 Adding full bibliography for 7240916--7240920.cif.
;
_cod_database_code 7240920
_shelx_shelxl_version_number 2016/6
_shelx_space_group_comment
;
The symmetry employed for this shelxl refinement is uniquely defined
by the following loop, which should always be used as a source of
symmetry information in preference to the above space-group names.
They are only intended as comments.
;
_shelx_estimated_absorpt_t_max 0.976
_shelx_estimated_absorpt_t_min 0.943
_olex2_refinement_description
;
1. Fixed Uiso
 At 1.2 times of:
  All C(H) groups, All N(H) groups
2.a Aromatic/amide H refined with riding coordinates:
 N1(H1), C2(H2), C3(H3), C4(H4), C5(H5), C10(H10), C11(H11), C12(H12),
 C13(H13), C14(H14), C17(H17), C18(H18), C19(H19), C20(H20), C21(H21), N1A(H1A),
  C2A(H2A), C3A(H3A), C4A(H4A), C5A(H5A), C10A(H10A), C11A(H11A), C12A(H12A),
 C13A(H13A), C14A(H14A), C17A(H17A), C18A(H18A), C19A(H19A), C20A(H20A),
 C21A(H21A)
;
_olex2_submission_special_instructions 'No special instructions were received'

loop_
_space_group_symop_operation_xyz
'x, y, z'
'-x, y+1/2, -z+1/2'
'-x, -y, -z'
'x, -y-1/2, z-1/2'

loop_
_atom_site_label
_atom_site_type_symbol
_atom_site_fract_x
_atom_site_fract_y
_atom_site_fract_z
_atom_site_U_iso_or_equiv
_atom_site_adp_type
_atom_site_occupancy
_atom_site_site_symmetry_order
_atom_site_calc_flag
_atom_site_refinement_flags_posn
_atom_site_refinement_flags_adp
_atom_site_refinement_flags_occupancy
_atom_site_disorder_assembly
_atom_site_disorder_group
O1 O -0.08400(11) 0.34517(12) 0.37135(9) 0.0445(4) Uani 1 1 d . . . . .
N1 N 0.23393(13) 0.37862(14) 0.38683(9) 0.0350(4) Uani 1 1 d . . . . .
H1 H 0.293700 0.368639 0.386053 0.042 Uiso 1 1 calc R . . . .
C1 C 0.19656(16) 0.48058(16) 0.40301(11) 0.0332(5) Uani 1 1 d . . . . .
C2 C 0.24120(17) 0.58546(17) 0.41948(12) 0.0387(5) Uani 1 1 d . . . . .
H2 H 0.306723 0.596315 0.421220 0.046 Uiso 1 1 calc R . . . .
C3 C 0.18631(18) 0.67363(17) 0.43329(12) 0.0431(6) Uani 1 1 d . . . . .
H3 H 0.213932 0.747177 0.443869 0.052 Uiso 1 1 calc R . . . .
C4 C 0.09036(18) 0.65557(18) 0.43182(13) 0.0446(6) Uani 1 1 d . . . . .
H4 H 0.054709 0.717200 0.442661 0.053 Uiso 1 1 calc R . . . .
C5 C 0.04594(17) 0.55110(17) 0.41514(12) 0.0390(5) Uani 1 1 d . . . . .
H5 H -0.019282 0.540369 0.414254 0.047 Uiso 1 1 calc R . . . .
C6 C 0.09995(16) 0.46141(16) 0.39956(11) 0.0333(5) Uani 1 1 d . . . . .
C7 C 0.07974(15) 0.34226(16) 0.38032(11) 0.0324(5) Uani 1 1 d . . . . .
C8 C 0.16504(15) 0.29700(17) 0.37246(11) 0.0329(5) Uani 1 1 d . . . . .
C9 C 0.18819(16) 0.18177(16) 0.35166(11) 0.0338(5) Uani 1 1 d . . . . .
C10 C 0.13283(17) 0.13088(17) 0.28577(12) 0.0380(5) Uani 1 1 d . . . . .
H10 H 0.081539 0.172246 0.251957 0.046 Uiso 1 1 calc R . . . .
C11 C 0.15115(18) 0.02079(18) 0.26855(13) 0.0443(6) Uani 1 1 d . . . . .
H11 H 0.112478 -0.013309 0.223379 0.053 Uiso 1 1 calc R . . . .
C12 C 0.22625(18) -0.03937(19) 0.31759(14) 0.0463(6) Uani 1 1 d . . . . .
H12 H 0.238695 -0.115299 0.306319 0.056 Uiso 1 1 calc R . . . .
C13 C 0.28315(18) 0.01078(19) 0.38291(14) 0.0455(6) Uani 1 1 d . . . . .
H13 H 0.334884 -0.030522 0.416310 0.055 Uiso 1 1 calc R . . . .
C14 C 0.26473(17) 0.12136(17) 0.39968(13) 0.0394(5) Uani 1 1 d . . . . .
H14 H 0.304601 0.156039 0.444203 0.047 Uiso 1 1 calc R . . . .
C15 C -0.01166(16) 0.28802(17) 0.37220(11) 0.0350(5) Uani 1 1 d . . . . .
C16 C -0.02329(16) 0.16174(17) 0.36447(11) 0.0357(5) Uani 1 1 d . . . . .
C17 C -0.09437(17) 0.11704(19) 0.30337(12) 0.0423(6) Uani 1 1 d . . . . .
H17 H -0.134986 0.166222 0.266930 0.051 Uiso 1 1 calc R . . . .
C18 C -0.10597(19) 0.0008(2) 0.29562(13) 0.0490(6) Uani 1 1 d . . . . .
H18 H -0.153914 -0.029705 0.253322 0.059 Uiso 1 1 calc R . . . .
C19 C -0.0487(2) -0.07090(19) 0.34860(14) 0.0497(6) Uani 1 1 d . . . . .
H19 H -0.057015 -0.150676 0.342901 0.060 Uiso 1 1 calc R . . . .
C20 C 0.02123(19) -0.02683(18) 0.41038(13) 0.0462(6) Uani 1 1 d . . . . .
H20 H 0.060359 -0.076402 0.447353 0.055 Uiso 1 1 calc R . . . .
C21 C 0.03419(17) 0.08941(17) 0.41834(12) 0.0380(5) Uani 1 1 d . . . . .
H21 H 0.082362 0.119575 0.460623 0.046 Uiso 1 1 calc R . . . .
O1A O 0.41626(11) 0.32979(12) 0.37491(9) 0.0438(4) Uani 1 1 d . . . . .
N1A N 0.73133(13) 0.30353(14) 0.38241(9) 0.0348(4) Uani 1 1 d . . . . .
H1A H 0.790579 0.314825 0.380789 0.042 Uiso 1 1 calc R . . . .
C1A C 0.69512(16) 0.19987(17) 0.39631(11) 0.0336(5) Uani 1 1 d . . . . .
C2A C 0.74074(18) 0.09471(18) 0.40925(12) 0.0406(5) Uani 1 1 d . . . . .
H2A H 0.806320 0.085515 0.410683 0.049 Uiso 1 1 calc R . . . .
C3A C 0.68594(19) 0.00433(18) 0.41993(13) 0.0465(6) Uani 1 1 d . . . . .
H3A H 0.714053 -0.069174 0.428540 0.056 Uiso 1 1 calc R . . . .
C4A C 0.58995(19) 0.01929(18) 0.41826(13) 0.0461(6) Uani 1 1 d . . . . .
H4A H 0.554241 -0.044613 0.425864 0.055 Uiso 1 1 calc R . . . .
C5A C 0.54541(18) 0.12347(17) 0.40597(12) 0.0407(5) Uani 1 1 d . . . . .
H5A H 0.480121 0.132037 0.405445 0.049 Uiso 1 1 calc R . . . .
C6A C 0.59864(17) 0.21669(16) 0.39424(11) 0.0352(5) Uani 1 1 d . . . . .
C7A C 0.57789(15) 0.33663(16) 0.37885(11) 0.0331(5) Uani 1 1 d . . . . .
C8A C 0.66266(15) 0.38470(17) 0.37172(11) 0.0334(5) Uani 1 1 d . . . . .
C9A C 0.68627(16) 0.50221(16) 0.35548(11) 0.0329(5) Uani 1 1 d . . . . .
C10A C 0.63060(17) 0.55981(18) 0.29242(12) 0.0389(5) Uani 1 1 d . . . . .
H10A H 0.577105 0.522837 0.257811 0.047 Uiso 1 1 calc R . . . .
C11A C 0.65247(19) 0.67097(18) 0.27953(14) 0.0460(6) Uani 1 1 d . . . . .
H11A H 0.613672 0.710085 0.236464 0.055 Uiso 1 1 calc R . . . .
C12A C 0.73071(19) 0.72478(19) 0.32935(14) 0.0482(6) Uani 1 1 d . . . . .
H12A H 0.745224 0.801236 0.320929 0.058 Uiso 1 1 calc R . . . .
C13A C 0.78797(19) 0.66714(19) 0.39160(14) 0.0457(6) Uani 1 1 d . . . . .
H13A H 0.842194 0.703878 0.425547 0.055 Uiso 1 1 calc R . . . .
C14A C 0.76637(17) 0.55619(18) 0.40444(12) 0.0390(5) Uani 1 1 d . . . . .
H14A H 0.806340 0.516666 0.446846 0.047 Uiso 1 1 calc R . . . .
C15A C 0.48719(16) 0.38898(17) 0.37447(11) 0.0349(5) Uani 1 1 d . . . . .
C16A C 0.47304(16) 0.51497(17) 0.36914(11) 0.0334(5) Uani 1 1 d . . . . .
C17A C 0.40333(17) 0.56008(18) 0.30756(12) 0.0407(5) Uani 1 1 d . . . . .
H17A H 0.366541 0.511506 0.268813 0.049 Uiso 1 1 calc R . . . .
C18A C 0.38727(18) 0.67668(19) 0.30254(13) 0.0457(6) Uani 1 1 d . . . . .
H18A H 0.340931 0.708089 0.259689 0.055 Uiso 1 1 calc R . . . .
C19A C 0.43879(19) 0.74626(19) 0.35989(14) 0.0482(6) Uani 1 1 d . . . . .
H19A H 0.427646 0.825776 0.356555 0.058 Uiso 1 1 calc R . . . .
C20A C 0.50637(19) 0.70145(18) 0.42209(13) 0.0467(6) Uani 1 1 d . . . . .
H20A H 0.540236 0.749875 0.462023 0.056 Uiso 1 1 calc R . . . .
C21A C 0.52516(16) 0.58587(17) 0.42661(12) 0.0375(5) Uani 1 1 d . . . . .
H21A H 0.573358 0.555344 0.468742 0.045 Uiso 1 1 calc R . . . .

loop_
_atom_site_aniso_label
_atom_site_aniso_U_11
_atom_site_aniso_U_22
_atom_site_aniso_U_33
_atom_site_aniso_U_23
_atom_site_aniso_U_13
_atom_site_aniso_U_12
O1 0.0363(10) 0.0381(8) 0.0653(10) 0.0072(7) 0.0248(8) 0.0035(7)
N1 0.0321(11) 0.0323(9) 0.0441(10) -0.0016(7) 0.0172(8) -0.0007(7)
C1 0.0360(13) 0.0302(10) 0.0355(10) 0.0012(8) 0.0140(9) 0.0019(9)
C2 0.0420(14) 0.0359(11) 0.0409(11) -0.0017(9) 0.0170(10) -0.0054(10)
C3 0.0551(17) 0.0296(11) 0.0452(12) -0.0028(9) 0.0165(11) -0.0054(10)
C4 0.0522(16) 0.0321(11) 0.0523(13) -0.0014(9) 0.0205(12) 0.0083(10)
C5 0.0399(14) 0.0336(11) 0.0446(12) 0.0007(9) 0.0148(10) 0.0035(10)
C6 0.0358(13) 0.0304(10) 0.0342(10) 0.0010(8) 0.0117(9) 0.0000(9)
C7 0.0324(13) 0.0281(10) 0.0380(11) -0.0003(8) 0.0130(9) -0.0014(9)
C8 0.0349(13) 0.0297(10) 0.0361(10) 0.0022(8) 0.0141(9) -0.0011(9)
C9 0.0349(13) 0.0297(10) 0.0420(11) -0.0002(8) 0.0198(10) -0.0025(9)
C10 0.0400(14) 0.0356(11) 0.0421(11) 0.0003(9) 0.0180(10) 0.0006(10)
C11 0.0524(16) 0.0394(12) 0.0473(13) -0.0088(10) 0.0243(12) -0.0034(11)
C12 0.0503(16) 0.0334(11) 0.0616(15) -0.0066(10) 0.0266(13) 0.0037(10)
C13 0.0403(15) 0.0380(12) 0.0587(14) 0.0040(10) 0.0162(12) 0.0084(11)
C14 0.0360(14) 0.0358(11) 0.0479(12) -0.0035(9) 0.0152(10) -0.0016(10)
C15 0.0381(13) 0.0324(11) 0.0379(11) 0.0030(8) 0.0166(10) 0.0009(9)
C16 0.0381(13) 0.0330(11) 0.0420(11) 0.0021(8) 0.0211(10) -0.0017(9)
C17 0.0411(14) 0.0441(12) 0.0440(12) 0.0003(10) 0.0168(11) -0.0012(10)
C18 0.0540(16) 0.0502(14) 0.0459(13) -0.0091(11) 0.0203(12) -0.0142(12)
C19 0.0660(18) 0.0329(11) 0.0570(14) -0.0060(10) 0.0291(13) -0.0109(12)
C20 0.0588(17) 0.0327(11) 0.0499(13) 0.0053(9) 0.0207(12) -0.0010(11)
C21 0.0430(14) 0.0349(11) 0.0387(11) 0.0006(9) 0.0166(10) -0.0029(10)
O1A 0.0364(10) 0.0336(8) 0.0672(10) -0.0088(7) 0.0247(8) -0.0042(7)
N1A 0.0317(10) 0.0328(9) 0.0436(10) 0.0013(7) 0.0172(8) 0.0005(7)
C1A 0.0374(13) 0.0298(10) 0.0362(10) 0.0000(8) 0.0151(9) -0.0004(9)
C2A 0.0434(14) 0.0363(11) 0.0448(12) 0.0018(9) 0.0177(11) 0.0049(10)
C3A 0.0610(18) 0.0291(11) 0.0508(13) 0.0029(9) 0.0195(12) 0.0070(11)
C4A 0.0534(17) 0.0297(11) 0.0570(14) 0.0016(10) 0.0198(12) -0.0059(11)
C5A 0.0408(14) 0.0343(11) 0.0485(12) -0.0022(9) 0.0160(11) -0.0048(10)
C6A 0.0395(14) 0.0303(10) 0.0375(11) -0.0027(8) 0.0145(10) -0.0008(9)
C7A 0.0317(13) 0.0296(10) 0.0399(11) -0.0014(8) 0.0140(9) -0.0024(9)
C8A 0.0335(13) 0.0317(10) 0.0366(10) -0.0024(8) 0.0135(9) 0.0002(9)
C9A 0.0334(12) 0.0296(10) 0.0404(11) 0.0004(8) 0.0182(9) -0.0017(9)
C10A 0.0377(13) 0.0406(12) 0.0413(11) 0.0027(9) 0.0165(10) 0.0021(10)
C11A 0.0528(16) 0.0375(12) 0.0550(14) 0.0120(10) 0.0274(12) 0.0077(11)
C12A 0.0561(17) 0.0310(11) 0.0679(16) 0.0036(10) 0.0341(14) -0.0010(11)
C13A 0.0460(15) 0.0378(12) 0.0591(14) -0.0083(10) 0.0246(12) -0.0081(11)
C14A 0.0413(14) 0.0359(11) 0.0427(12) -0.0001(9) 0.0174(10) -0.0021(10)
C15A 0.0386(13) 0.0317(10) 0.0379(11) -0.0041(8) 0.0169(10) -0.0032(9)
C16A 0.0331(12) 0.0310(10) 0.0406(11) -0.0027(8) 0.0179(10) -0.0015(9)
C17A 0.0404(14) 0.0404(12) 0.0424(12) -0.0032(9) 0.0141(10) 0.0007(10)
C18A 0.0454(15) 0.0458(13) 0.0476(13) 0.0078(10) 0.0172(11) 0.0092(11)
C19A 0.0543(16) 0.0303(11) 0.0638(15) 0.0034(10) 0.0240(13) 0.0066(11)
C20A 0.0529(16) 0.0345(12) 0.0512(13) -0.0074(10) 0.0140(12) -0.0043(11)
C21A 0.0387(13) 0.0335(11) 0.0407(11) -0.0011(8) 0.0128(10) 0.0007(9)

loop_
_atom_type_symbol
_atom_type_description
_atom_type_scat_dispersion_real
_atom_type_scat_dispersion_imag
_atom_type_scat_source
C C 0.0148 0.0070 'International Tables Vol C Tables 4.2.6.8 and 6.1.1.4'
H H 0.0000 0.0000 'International Tables Vol C Tables 4.2.6.8 and 6.1.1.4'
N N 0.0253 0.0136 'International Tables Vol C Tables 4.2.6.8 and 6.1.1.4'
O O 0.0412 0.0250 'International Tables Vol C Tables 4.2.6.8 and 6.1.1.4'

loop_
_geom_angle_atom_site_label_1
_geom_angle_atom_site_label_2
_geom_angle_atom_site_label_3
_geom_angle
_geom_angle_site_symmetry_1
_geom_angle_site_symmetry_3
_geom_angle_publ_flag
C1 N1 H1 124.9 . . ?
C8 N1 H1 124.9 . . ?
C8 N1 C1 110.12(17) . . ?
N1 C1 C6 107.64(17) . . ?
C2 C1 N1 129.3(2) . . ?
C2 C1 C6 123.08(19) . . ?
C1 C2 H2 121.4 . . ?
C3 C2 C1 117.1(2) . . ?
C3 C2 H2 121.4 . . ?
C2 C3 H3 119.7 . . ?
C2 C3 C4 120.6(2) . . ?
C4 C3 H3 119.7 . . ?
C3 C4 H4 118.9 . . ?
C5 C4 C3 122.1(2) . . ?
C5 C4 H4 118.9 . . ?
C4 C5 H5 121.0 . . ?
C4 C5 C6 118.0(2) . . ?
C6 C5 H5 121.0 . . ?
C1 C6 C7 106.75(18) . . ?
C5 C6 C1 119.04(19) . . ?
C5 C6 C7 134.2(2) . . ?
C8 C7 C6 106.12(18) . . ?
C8 C7 C15 129.61(18) . . ?
C15 C7 C6 124.27(19) . . ?
N1 C8 C7 109.35(17) . . ?
N1 C8 C9 119.40(18) . . ?
C7 C8 C9 131.25(18) . . ?
C10 C9 C8 121.13(19) . . ?
C10 C9 C14 118.90(19) . . ?
C14 C9 C8 119.94(19) . . ?
C9 C10 H10 119.5 . . ?
C11 C10 C9 121.0(2) . . ?
C11 C10 H10 119.5 . . ?
C10 C11 H11 120.2 . . ?
C10 C11 C12 119.6(2) . . ?
C12 C11 H11 120.2 . . ?
C11 C12 H12 119.9 . . ?
C13 C12 C11 120.2(2) . . ?
C13 C12 H12 119.9 . . ?
C12 C13 H13 120.0 . . ?
C12 C13 C14 120.0(2) . . ?
C14 C13 H13 120.0 . . ?
C9 C14 H14 119.8 . . ?
C13 C14 C9 120.3(2) . . ?
C13 C14 H14 119.8 . . ?
O1 C15 C7 120.53(18) . . ?
O1 C15 C16 117.86(19) . . ?
C7 C15 C16 121.60(19) . . ?
C17 C16 C15 119.29(19) . . ?
C21 C16 C15 121.0(2) . . ?
C21 C16 C17 119.69(19) . . ?
C16 C17 H17 120.1 . . ?
C18 C17 C16 119.9(2) . . ?
C18 C17 H17 120.1 . . ?
C17 C18 H18 119.8 . . ?
C19 C18 C17 120.5(2) . . ?
C19 C18 H18 119.8 . . ?
C18 C19 H19 120.0 . . ?
C18 C19 C20 119.9(2) . . ?
C20 C19 H19 120.0 . . ?
C19 C20 H20 120.0 . . ?
C21 C20 C19 120.1(2) . . ?
C21 C20 H20 120.0 . . ?
C16 C21 H21 120.1 . . ?
C20 C21 C16 119.9(2) . . ?
C20 C21 H21 120.1 . . ?
C1A N1A H1A 124.8 . . ?
C8A N1A H1A 124.8 . . ?
C8A N1A C1A 110.30(18) . . ?
N1A C1A C2A 129.1(2) . . ?
N1A C1A C6A 107.68(17) . . ?
C2A C1A C6A 123.21(19) . . ?
C1A C2A H2A 121.7 . . ?
C3A C2A C1A 116.7(2) . . ?
C3A C2A H2A 121.7 . . ?
C2A C3A H3A 119.5 . . ?
C2A C3A C4A 121.0(2) . . ?
C4A C3A H3A 119.5 . . ?
C3A C4A H4A 119.0 . . ?
C5A C4A C3A 122.1(2) . . ?
C5A C4A H4A 119.0 . . ?
C4A C5A H5A 120.8 . . ?
C4A C5A C6A 118.3(2) . . ?
C6A C5A H5A 120.8 . . ?
C1A C6A C7A 106.61(18) . . ?
C5A C6A C1A 118.67(19) . . ?
C5A C6A C7A 134.7(2) . . ?
C8A C7A C6A 106.18(18) . . ?
C8A C7A C15A 129.78(18) . . ?
C15A C7A C6A 124.02(19) . . ?
N1A C8A C7A 109.22(18) . . ?
N1A C8A C9A 119.07(18) . . ?
C7A C8A C9A 131.71(19) . . ?
C10A C9A C8A 121.55(19) . . ?
C10A C9A C14A 119.12(19) . . ?
C14A C9A C8A 119.33(19) . . ?
C9A C10A H10A 119.8 . . ?
C11A C10A C9A 120.5(2) . . ?
C11A C10A H10A 119.8 . . ?
C10A C11A H11A 120.0 . . ?
C12A C11A C10A 120.0(2) . . ?
C12A C11A H11A 120.0 . . ?
C11A C12A H12A 120.0 . . ?
C11A C12A C13A 119.9(2) . . ?
C13A C12A H12A 120.0 . . ?
C12A C13A H13A 119.9 . . ?
C14A C13A C12A 120.1(2) . . ?
C14A C13A H13A 119.9 . . ?
C9A C14A H14A 119.9 . . ?
C13A C14A C9A 120.3(2) . . ?
C13A C14A H14A 119.9 . . ?
O1A C15A C7A 120.31(18) . . ?
O1A C15A C16A 117.34(19) . . ?
C7A C15A C16A 122.36(19) . . ?
C17A C16A C15A 119.05(19) . . ?
C17A C16A C21A 119.95(19) . . ?
C21A C16A C15A 120.92(19) . . ?
C16A C17A H17A 120.0 . . ?
C16A C17A C18A 119.9(2) . . ?
C18A C17A H17A 120.0 . . ?
C17A C18A H18A 120.1 . . ?
C19A C18A C17A 119.8(2) . . ?
C19A C18A H18A 120.1 . . ?
C18A C19A H19A 119.8 . . ?
C18A C19A C20A 120.5(2) . . ?
C20A C19A H19A 119.8 . . ?
C19A C20A H20A 119.9 . . ?
C19A C20A C21A 120.2(2) . . ?
C21A C20A H20A 119.9 . . ?
C16A C21A H21A 120.2 . . ?
C20A C21A C16A 119.6(2) . . ?
C20A C21A H21A 120.2 . . ?

loop_
_geom_bond_atom_site_label_1
_geom_bond_atom_site_label_2
_geom_bond_distance
_geom_bond_site_symmetry_2
_geom_bond_publ_flag
O1 C15 1.243(3) . ?
N1 H1 0.8800 . ?
N1 C1 1.391(2) . ?
N1 C8 1.353(3) . ?
C1 C2 1.386(3) . ?
C1 C6 1.402(3) . ?
C2 H2 0.9500 . ?
C2 C3 1.382(3) . ?
C3 H3 0.9500 . ?
C3 C4 1.401(3) . ?
C4 H4 0.9500 . ?
C4 C5 1.380(3) . ?
C5 H5 0.9500 . ?
C5 C6 1.400(3) . ?
C6 C7 1.457(3) . ?
C7 C8 1.397(3) . ?
C7 C15 1.437(3) . ?
C8 C9 1.481(3) . ?
C9 C10 1.387(3) . ?
C9 C14 1.391(3) . ?
C10 H10 0.9500 . ?
C10 C11 1.383(3) . ?
C11 H11 0.9500 . ?
C11 C12 1.385(3) . ?
C12 H12 0.9500 . ?
C12 C13 1.382(3) . ?
C13 H13 0.9500 . ?
C13 C14 1.387(3) . ?
C14 H14 0.9500 . ?
C15 C16 1.500(3) . ?
C16 C17 1.388(3) . ?
C16 C21 1.387(3) . ?
C17 H17 0.9500 . ?
C17 C18 1.383(3) . ?
C18 H18 0.9500 . ?
C18 C19 1.372(3) . ?
C19 H19 0.9500 . ?
C19 C20 1.385(3) . ?
C20 H20 0.9500 . ?
C20 C21 1.385(3) . ?
C21 H21 0.9500 . ?
O1A C15A 1.246(2) . ?
N1A H1A 0.8800 . ?
N1A C1A 1.387(3) . ?
N1A C8A 1.351(3) . ?
C1A C2A 1.391(3) . ?
C1A C6A 1.403(3) . ?
C2A H2A 0.9500 . ?
C2A C3A 1.381(3) . ?
C3A H3A 0.9500 . ?
C3A C4A 1.395(4) . ?
C4A H4A 0.9500 . ?
C4A C5A 1.374(3) . ?
C5A H5A 0.9500 . ?
C5A C6A 1.400(3) . ?
C6A C7A 1.456(3) . ?
C7A C8A 1.398(3) . ?
C7A C15A 1.433(3) . ?
C8A C9A 1.481(3) . ?
C9A C10A 1.388(3) . ?
C9A C14A 1.393(3) . ?
C10A H10A 0.9500 . ?
C10A C11A 1.387(3) . ?
C11A H11A 0.9500 . ?
C11A C12A 1.382(3) . ?
C12A H12A 0.9500 . ?
C12A C13A 1.385(3) . ?
C13A H13A 0.9500 . ?
C13A C14A 1.384(3) . ?
C14A H14A 0.9500 . ?
C15A C16A 1.498(3) . ?
C16A C17A 1.386(3) . ?
C16A C21A 1.390(3) . ?
C17A H17A 0.9500 . ?
C17A C18A 1.392(3) . ?
C18A H18A 0.9500 . ?
C18A C19A 1.377(3) . ?
C19A H19A 0.9500 . ?
C19A C20A 1.377(3) . ?
C20A H20A 0.9500 . ?
C20A C21A 1.387(3) . ?
C21A H21A 0.9500 . ?
